data_7021535
loop_
_publ_author_name
'Qiu, Jinshui'
'Lu, Min'
'Yao, Yingming'
'Zhang, Yong'
'Wang, Yaorong'
'Shen, Qi'

_publ_section_title
;
 Synthesis and characterization of bimetallic lanthanide-alkali metal
 complexes stabilized by aminophenoxy ligands and their catalytic activity
 for the polymerization of 2,2-dimethyltrimethylene carbonate.
;
_journal_issue 28
_journal_name_full 'Dalton transactions (Cambridge, England : 2003)'
_journal_page_first 10179
_journal_page_last 10189
_journal_paper_doi 10.1039/c3dt50918d
_journal_volume 42
_journal_year 2013
_chemical_absolute_configuration ad
_chemical_formula_moiety 'C56 H86 Cl2 Li2 N3 O4 Si2 Y'
_chemical_formula_sum 'C56 H86 Cl2 Li2 N3 O4 Si2 Y'
_chemical_formula_weight 1095.15
_chemical_name_systematic
; 
 ? 
;
_space_group_IT_number 19
_symmetry_cell_setting orthorhombic
_symmetry_Int_Tables_number 19
_symmetry_space_group_name_Hall 'P 2ac 2ab'
_symmetry_space_group_name_H-M 'P 21 21 21'
_atom_sites_solution_hydrogens geom
_atom_sites_solution_primary direct
_atom_sites_solution_secondary difmap
_audit_creation_method SHELXL-97
_cell_angle_alpha 90.00
_cell_angle_beta 90.00
_cell_angle_gamma 90.00
_cell_formula_units_Z 4
_cell_length_a 11.8454(4)
_cell_length_b 21.7412(8)
_cell_length_c 23.3527(10)
_cell_measurement_reflns_used 4405
_cell_measurement_temperature 293(2)
_cell_measurement_theta_max 26.3108
_cell_measurement_theta_min 3.3019
_cell_volume 6014.1(4)
_computing_cell_refinement 'CrysAlisPro, Agilent Technologies'
_computing_data_collection 'CrysAlisPro, Agilent Technologies'
_computing_data_reduction 'CrysAlisPro, Agilent Technologies'
_computing_molecular_graphics 'Bruker SHELXTL'
_computing_publication_material 'Bruker SHELXTL'
_computing_structure_refinement 'SHELXL-97 (Sheldrick, 1997)'
_computing_structure_solution 'SHELXS-97 (Sheldrick, 1990)'
_diffrn_ambient_temperature 293(2)
_diffrn_detector_area_resol_mean 10.4692
_diffrn_measured_fraction_theta_full 0.997
_diffrn_measured_fraction_theta_max 0.997
_diffrn_measurement_device_type 'Xcalibur, Atlas, Gemini'
_diffrn_measurement_method '\w scans'
_diffrn_radiation_monochromator graphite
_diffrn_radiation_source 'fine-focus sealed tube'
_diffrn_radiation_type MoK\a
_diffrn_radiation_wavelength 0.71073
_diffrn_reflns_av_R_equivalents 0.0474
_diffrn_reflns_av_unetI/netI 0.1255
_diffrn_reflns_limit_h_max 14
_diffrn_reflns_limit_h_min -14
_diffrn_reflns_limit_k_max 27
_diffrn_reflns_limit_k_min -26
_diffrn_reflns_limit_l_max 29
_diffrn_reflns_limit_l_min -19
_diffrn_reflns_number 20523
_diffrn_reflns_theta_full 26.37
_diffrn_reflns_theta_max 26.37
_diffrn_reflns_theta_min 3.31
_exptl_absorpt_coefficient_mu 1.142
_exptl_absorpt_correction_T_max 1.00000
_exptl_absorpt_correction_T_min 0.74543
_exptl_absorpt_correction_type multi-scan
_exptl_absorpt_process_details
;
CrysAlisPro, Agilent Technologies,
Version 1.171.35.21 (release 20-01-2012 CrysAlis171 .NET)
(compiled Jan 23 2012,18:06:46)
Empirical absorption correction using spherical harmonics,
 implemented in SCALE3 ABSPACK scaling algorithm.
;
_exptl_crystal_colour colorless
_exptl_crystal_density_diffrn 1.210
_exptl_crystal_density_method 'not measured'
_exptl_crystal_description prism
_exptl_crystal_F_000 2328
_exptl_crystal_size_max 1.00
_exptl_crystal_size_mid 0.80
_exptl_crystal_size_min 0.40
_refine_diff_density_max 0.793
_refine_diff_density_min -0.646
_refine_diff_density_rms 0.067
_refine_ls_abs_structure_details 'Flack H D (1983), Acta Cryst. A39, 876-881'
_refine_ls_abs_structure_Flack -0.027(5)
_refine_ls_extinction_method none
_refine_ls_goodness_of_fit_ref 0.995
_refine_ls_hydrogen_treatment constr
_refine_ls_matrix_type full
_refine_ls_number_parameters 631
_refine_ls_number_reflns 12098
_refine_ls_number_restraints 0
_refine_ls_restrained_S_all 0.995
_refine_ls_R_factor_all 0.1082
_refine_ls_R_factor_gt 0.0530
_refine_ls_shift/su_max 0.001
_refine_ls_shift/su_mean 0.000
_refine_ls_structure_factor_coef Fsqd
_refine_ls_weighting_details 'calc w=1/[\s^2^(Fo^2^)+(0.0311P)^2^+0.0000P] where P=(Fo^2^+2Fc^2^)/3'
_refine_ls_weighting_scheme calc
_refine_ls_wR_factor_gt 0.0808
_refine_ls_wR_factor_ref 0.0911
_reflns_number_gt 7733
_reflns_number_total 12098
_reflns_threshold_expression >2sigma(I)
_cod_data_source_file c3dt50918d.txt
_cod_data_source_block shelxl
_cod_original_sg_symbol_H-M P212121
_cod_database_code 7021535

loop_
_symmetry_equiv_pos_as_xyz
'x, y, z'
'-x+1/2, -y, z+1/2'
'-x, y+1/2, -z+1/2'
'x+1/2, -y+1/2, -z'

loop_
_atom_site_label
_atom_site_type_symbol
_atom_site_fract_x
_atom_site_fract_y
_atom_site_fract_z
_atom_site_U_iso_or_equiv
_atom_site_adp_type
_atom_site_occupancy
_atom_site_symmetry_multiplicity
_atom_site_calc_flag
_atom_site_refinement_flags
Y1 Y 0.49728(3) 0.520395(16) 0.214404(15) 0.02171(9) Uani 1 1 d .
O1 O 0.57943(19) 0.50299(11) 0.29846(10) 0.0250(7) Uani 1 1 d .
O2 O 0.41459(18) 0.46283(11) 0.14642(10) 0.0234(6) Uani 1 1 d .
O3 O 0.4380(2) 0.40472(13) 0.38470(13) 0.0426(8) Uani 1 1 d .
O4 O 0.5625(2) 0.33946(14) 0.10616(14) 0.0480(9) Uani 1 1 d .
N1 N 0.6532(2) 0.45572(14) 0.18647(13) 0.0249(8) Uani 1 1 d .
N2 N 0.3409(2) 0.47676(15) 0.26784(12) 0.0243(8) Uani 1 1 d .
N3 N 0.5091(3) 0.62024(13) 0.19053(13) 0.0370(8) Uani 1 1 d .
Si1 Si 0.63301(13) 0.66075(6) 0.19628(6) 0.0526(4) Uani 1 1 d .
Si2 Si 0.38753(13) 0.65443(6) 0.16549(6) 0.0495(4) Uani 1 1 d .
Cl1 Cl 0.61891(8) 0.52979(6) 0.08213(4) 0.0400(3) Uani 1 1 d .
Cl2 Cl 0.37558(9) 0.59625(5) 0.32254(5) 0.0430(3) Uani 1 1 d .
Li1 Li 0.4494(5) 0.4737(4) 0.3355(3) 0.0350(17) Uani 1 1 d .
Li2 Li 0.5460(5) 0.4234(4) 0.1237(3) 0.0363(19) Uani 1 1 d .
C1 C 0.6731(3) 0.47402(19) 0.31908(16) 0.0221(9) Uani 1 1 d .
C2 C 0.7240(3) 0.49102(18) 0.37195(16) 0.0223(9) Uani 1 1 d .
C3 C 0.8054(3) 0.45130(19) 0.39398(17) 0.0267(10) Uani 1 1 d .
H3 H 0.8364 0.4608 0.4295 0.032 Uiso 1 1 calc R
C4 C 0.8436(3) 0.39823(19) 0.36663(18) 0.0303(11) Uani 1 1 d .
C5 C 0.7991(3) 0.38641(18) 0.31265(18) 0.0276(10) Uani 1 1 d .
H5 H 0.8252 0.3525 0.2922 0.033 Uiso 1 1 calc R
C6 C 0.7163(3) 0.42406(17) 0.28812(18) 0.0237(9) Uani 1 1 d .
C7 C 0.6903(3) 0.54903(19) 0.40545(17) 0.0288(10) Uani 1 1 d .
C8 C 0.7753(4) 0.5641(2) 0.45350(19) 0.0444(13) Uani 1 1 d .
H8A H 0.7749 0.5316 0.4814 0.067 Uiso 1 1 calc R
H8B H 0.7544 0.6021 0.4716 0.067 Uiso 1 1 calc R
H8C H 0.8496 0.5679 0.4375 0.067 Uiso 1 1 calc R
C9 C 0.6838(3) 0.60498(19) 0.36641(18) 0.0363(11) Uani 1 1 d .
H9A H 0.7549 0.6105 0.3474 0.054 Uiso 1 1 calc R
H9B H 0.6669 0.6408 0.3888 0.054 Uiso 1 1 calc R
H9C H 0.6255 0.5989 0.3384 0.054 Uiso 1 1 calc R
C10 C 0.5746(3) 0.5397(2) 0.43535(18) 0.0391(12) Uani 1 1 d .
H10A H 0.5166 0.5357 0.4069 0.059 Uiso 1 1 calc R
H10B H 0.5586 0.5746 0.4592 0.059 Uiso 1 1 calc R
H10C H 0.5771 0.5032 0.4584 0.059 Uiso 1 1 calc R
C11 C 0.9276(3) 0.3540(2) 0.3959(2) 0.0392(12) Uani 1 1 d .
C12 C 0.8622(5) 0.3158(3) 0.4390(3) 0.091(2) Uani 1 1 d .
H12A H 0.9121 0.2866 0.4566 0.136 Uiso 1 1 calc R
H12B H 0.8024 0.2943 0.4198 0.136 Uiso 1 1 calc R
H12C H 0.8309 0.3422 0.4678 0.136 Uiso 1 1 calc R
C13 C 0.9854(5) 0.3130(3) 0.3536(2) 0.087(2) Uani 1 1 d .
H13A H 1.0214 0.3376 0.3248 0.131 Uiso 1 1 calc R
H13B H 0.9308 0.2864 0.3360 0.131 Uiso 1 1 calc R
H13C H 1.0411 0.2886 0.3730 0.131 Uiso 1 1 calc R
C14 C 1.0168(4) 0.3897(2) 0.4281(2) 0.0608(15) Uani 1 1 d .
H14A H 1.0567 0.4160 0.4020 0.091 Uiso 1 1 calc R
H14B H 1.0689 0.3616 0.4456 0.091 Uiso 1 1 calc R
H14C H 0.9815 0.4142 0.4573 0.091 Uiso 1 1 calc R
C15 C 0.6655(3) 0.40706(19) 0.23017(18) 0.0285(11) Uani 1 1 d .
H15A H 0.7116 0.3746 0.2138 0.034 Uiso 1 1 calc R
H15B H 0.5913 0.3897 0.2371 0.034 Uiso 1 1 calc R
C16 C 0.7540(3) 0.47181(19) 0.15897(16) 0.0265(10) Uani 1 1 d .
C17 C 0.7520(3) 0.5083(2) 0.10923(18) 0.0323(11) Uani 1 1 d .
C18 C 0.8459(3) 0.5291(2) 0.08073(17) 0.0367(11) Uani 1 1 d .
H18 H 0.8387 0.5537 0.0484 0.044 Uiso 1 1 calc R
C19 C 0.9506(3) 0.5129(2) 0.1009(2) 0.0499(13) Uani 1 1 d .
H19 H 1.0153 0.5272 0.0828 0.060 Uiso 1 1 calc R
C20 C 0.9588(3) 0.4755(2) 0.1478(2) 0.0456(12) Uani 1 1 d .
H20 H 1.0297 0.4631 0.1605 0.055 Uiso 1 1 calc R
C21 C 0.8638(3) 0.45577(19) 0.17656(18) 0.0341(11) Uani 1 1 d .
H21 H 0.8726 0.4310 0.2087 0.041 Uiso 1 1 calc R
C22 C 0.3204(3) 0.42770(18) 0.14070(18) 0.0256(10) Uani 1 1 d .
C23 C 0.2689(3) 0.41634(19) 0.08696(18) 0.0285(10) Uani 1 1 d .
C24 C 0.1831(3) 0.3718(2) 0.08594(19) 0.0349(11) Uani 1 1 d .
H24 H 0.1511 0.3625 0.0506 0.042 Uiso 1 1 calc R
C25 C 0.1422(3) 0.34051(19) 0.13303(19) 0.0299(10) Uani 1 1 d .
C26 C 0.1906(3) 0.35598(18) 0.18554(19) 0.0288(10) Uani 1 1 d .
H26 H 0.1649 0.3366 0.2186 0.035 Uiso 1 1 calc R
C27 C 0.2763(3) 0.39957(18) 0.19005(17) 0.0234(10) Uani 1 1 d .
C28 C 0.3033(3) 0.4482(2) 0.03082(18) 0.0318(11) Uani 1 1 d .
C29 C 0.3150(4) 0.5177(2) 0.03955(18) 0.0422(11) Uani 1 1 d .
H29A H 0.2445 0.5343 0.0526 0.063 Uiso 1 1 calc R
H29B H 0.3355 0.5368 0.0039 0.063 Uiso 1 1 calc R
H29C H 0.3725 0.5257 0.0676 0.063 Uiso 1 1 calc R
C30 C 0.4152(4) 0.4224(2) 0.00734(19) 0.0497(14) Uani 1 1 d .
H30A H 0.4749 0.4310 0.0339 0.075 Uiso 1 1 calc R
H30B H 0.4319 0.4415 -0.0288 0.075 Uiso 1 1 calc R
H30C H 0.4086 0.3788 0.0022 0.075 Uiso 1 1 calc R
C31 C 0.2149(4) 0.4390(2) -0.01729(19) 0.0552(15) Uani 1 1 d .
H31A H 0.2139 0.3966 -0.0287 0.083 Uiso 1 1 calc R
H31B H 0.2344 0.4642 -0.0495 0.083 Uiso 1 1 calc R
H31C H 0.1416 0.4505 -0.0034 0.083 Uiso 1 1 calc R
C32 C 0.0546(4) 0.2906(3) 0.1268(3) 0.0775(10) Uani 1 1 d .
C33 C 0.1096(4) 0.2319(2) 0.1074(3) 0.0775(10) Uani 1 1 d .
H33A H 0.1507 0.2393 0.0727 0.116 Uiso 1 1 calc R
H33B H 0.0526 0.2013 0.1007 0.116 Uiso 1 1 calc R
H33C H 0.1604 0.2177 0.1366 0.116 Uiso 1 1 calc R
C34 C -0.0355(4) 0.3081(3) 0.0821(3) 0.0775(10) Uani 1 1 d .
H34A H -0.0711 0.3459 0.0931 0.116 Uiso 1 1 calc R
H34B H -0.0912 0.2761 0.0800 0.116 Uiso 1 1 calc R
H34C H -0.0004 0.3130 0.0453 0.116 Uiso 1 1 calc R
C35 C -0.0095(5) 0.2773(2) 0.1819(2) 0.0775(10) Uani 1 1 d .
H35A H 0.0416 0.2610 0.2100 0.116 Uiso 1 1 calc R
H35B H -0.0680 0.2478 0.1744 0.116 Uiso 1 1 calc R
H35C H -0.0425 0.3146 0.1961 0.116 Uiso 1 1 calc R
C36 C 0.3295(3) 0.41218(19) 0.24814(18) 0.0280(11) Uani 1 1 d .
H36A H 0.2857 0.3902 0.2767 0.034 Uiso 1 1 calc R
H36B H 0.4044 0.3941 0.2479 0.034 Uiso 1 1 calc R
C37 C 0.2418(3) 0.50351(17) 0.28696(17) 0.0250(9) Uani 1 1 d .
C38 C 0.2434(3) 0.56091(19) 0.31431(17) 0.0292(10) Uani 1 1 d .
C39 C 0.1506(3) 0.5914(2) 0.33414(19) 0.0402(12) Uani 1 1 d .
H39 H 0.1584 0.6294 0.3519 0.048 Uiso 1 1 calc R
C40 C 0.0444(4) 0.5652(2) 0.3277(2) 0.0475(13) Uani 1 1 d .
H40 H -0.0202 0.5857 0.3400 0.057 Uiso 1 1 calc R
C41 C 0.0376(3) 0.5086(2) 0.30289(19) 0.0450(13) Uani 1 1 d .
H41 H -0.0325 0.4897 0.2994 0.054 Uiso 1 1 calc R
C42 C 0.1326(3) 0.4785(2) 0.28276(17) 0.0349(10) Uani 1 1 d .
H42 H 0.1238 0.4402 0.2657 0.042 Uiso 1 1 calc R
C43 C 0.7537(4) 0.6114(2) 0.2192(2) 0.0501(13) Uani 1 1 d .
H43A H 0.7258 0.5774 0.2413 0.075 Uiso 1 1 calc R
H43B H 0.8049 0.6352 0.2420 0.075 Uiso 1 1 calc R
H43C H 0.7924 0.5961 0.1860 0.075 Uiso 1 1 calc R
C44 C 0.6791(5) 0.6978(3) 0.1277(3) 0.096(2) Uani 1 1 d .
H44A H 0.6819 0.6674 0.0979 0.144 Uiso 1 1 calc R
H44B H 0.7526 0.7156 0.1327 0.144 Uiso 1 1 calc R
H44C H 0.6263 0.7294 0.1173 0.144 Uiso 1 1 calc R
C45 C 0.6244(5) 0.7252(2) 0.2499(3) 0.090(2) Uani 1 1 d .
H45A H 0.5901 0.7605 0.2323 0.135 Uiso 1 1 calc R
H45B H 0.6990 0.7356 0.2627 0.135 Uiso 1 1 calc R
H45C H 0.5798 0.7123 0.2820 0.135 Uiso 1 1 calc R
C46 C 0.2631(4) 0.6010(2) 0.1708(2) 0.0556(14) Uani 1 1 d .
H46A H 0.2864 0.5600 0.1613 0.083 Uiso 1 1 calc R
H46B H 0.2053 0.6141 0.1447 0.083 Uiso 1 1 calc R
H46C H 0.2340 0.6017 0.2092 0.083 Uiso 1 1 calc R
C47 C 0.3443(5) 0.7262(2) 0.2056(3) 0.086(2) Uani 1 1 d .
H47A H 0.3448 0.7180 0.2460 0.129 Uiso 1 1 calc R
H47B H 0.2697 0.7382 0.1940 0.129 Uiso 1 1 calc R
H47C H 0.3964 0.7588 0.1972 0.129 Uiso 1 1 calc R
C48 C 0.3970(5) 0.6774(2) 0.0878(2) 0.0766(19) Uani 1 1 d .
H48A H 0.4553 0.7077 0.0831 0.115 Uiso 1 1 calc R
H48B H 0.3261 0.6943 0.0756 0.115 Uiso 1 1 calc R
H48C H 0.4144 0.6419 0.0650 0.115 Uiso 1 1 calc R
C49 C 0.5253(4) 0.3649(2) 0.4065(2) 0.0565(15) Uani 1 1 d .
H49A H 0.5976 0.3858 0.4066 0.068 Uiso 1 1 calc R
H49B H 0.5316 0.3281 0.3832 0.068 Uiso 1 1 calc R
C50 C 0.4912(6) 0.3487(3) 0.4656(2) 0.0720(16) Uani 1 1 d .
H50A H 0.5228 0.3775 0.4930 0.086 Uiso 1 1 calc R
H50B H 0.5160 0.3075 0.4754 0.086 Uiso 1 1 calc R
C51 C 0.3653(5) 0.3526(3) 0.4648(2) 0.0798(19) Uani 1 1 d .
H51A H 0.3323 0.3118 0.4653 0.096 Uiso 1 1 calc R
H51B H 0.3380 0.3752 0.4978 0.096 Uiso 1 1 calc R
C52 C 0.3352(4) 0.3851(3) 0.4112(3) 0.0703(18) Uani 1 1 d .
H52A H 0.2942 0.3577 0.3859 0.084 Uiso 1 1 calc R
H52B H 0.2878 0.4203 0.4196 0.084 Uiso 1 1 calc R
C53 C 0.4833(6) 0.2917(2) 0.1120(3) 0.102(2) Uani 1 1 d .
H53A H 0.4165 0.3007 0.0895 0.123 Uiso 1 1 calc R
H53B H 0.4610 0.2876 0.1518 0.123 Uiso 1 1 calc R
C54 C 0.5343(5) 0.2356(3) 0.0925(3) 0.103(3) Uani 1 1 d .
H54A H 0.5030 0.2235 0.0558 0.124 Uiso 1 1 calc R
H54B H 0.5215 0.2028 0.1198 0.124 Uiso 1 1 calc R
C55 C 0.6558(5) 0.2487(3) 0.0871(4) 0.105(3) Uani 1 1 d .
H55A H 0.6971 0.2315 0.1192 0.126 Uiso 1 1 calc R
H55B H 0.6856 0.2314 0.0519 0.126 Uiso 1 1 calc R
C56 C 0.6647(5) 0.3144(3) 0.0866(3) 0.103(3) Uani 1 1 d .
H56A H 0.7262 0.3275 0.1112 0.123 Uiso 1 1 calc R
H56B H 0.6802 0.3287 0.0480 0.123 Uiso 1 1 calc R

loop_
_atom_site_aniso_label
_atom_site_aniso_U_11
_atom_site_aniso_U_22
_atom_site_aniso_U_33
_atom_site_aniso_U_23
_atom_site_aniso_U_13
_atom_site_aniso_U_12
Y1 0.02142(17) 0.02438(17) 0.01932(19) 0.0009(2) -0.0025(2) 0.0001(2)
O1 0.0227(13) 0.0364(17) 0.0158(16) 0.0029(12) -0.0037(11) 0.0020(12)
O2 0.0170(13) 0.0334(17) 0.0199(16) -0.0019(13) -0.0040(11) -0.0055(12)
O3 0.0368(17) 0.047(2) 0.044(2) 0.0137(17) -0.0009(15) -0.0014(15)
O4 0.0447(19) 0.0388(19) 0.060(2) -0.0141(18) -0.0045(17) 0.0027(17)
N1 0.0235(18) 0.032(2) 0.019(2) 0.0007(16) -0.0024(15) 0.0022(15)
N2 0.0230(17) 0.0285(18) 0.021(2) 0.0031(17) -0.0039(13) 0.0012(17)
N3 0.060(2) 0.0237(17) 0.027(2) 0.0029(15) 0.004(2) -0.001(2)
Si1 0.0798(10) 0.0325(8) 0.0455(10) 0.0039(7) 0.0078(8) -0.0144(8)
Si2 0.0833(11) 0.0332(8) 0.0322(9) 0.0031(7) -0.0027(8) 0.0148(7)
Cl1 0.0302(5) 0.0592(8) 0.0305(7) 0.0102(6) -0.0004(5) 0.0044(6)
Cl2 0.0332(6) 0.0423(7) 0.0536(9) -0.0144(6) -0.0017(6) -0.0030(5)
Li1 0.034(3) 0.046(4) 0.025(4) 0.002(4) -0.002(3) -0.005(4)
Li2 0.027(4) 0.057(5) 0.025(5) -0.008(4) -0.006(3) 0.006(3)
C1 0.0160(19) 0.030(2) 0.020(2) 0.005(2) -0.0001(17) -0.006(2)
C2 0.0166(19) 0.031(2) 0.020(2) 0.001(2) 0.0026(17) -0.0032(18)
C3 0.024(2) 0.036(3) 0.020(3) -0.002(2) -0.0028(19) -0.006(2)
C4 0.026(2) 0.038(3) 0.027(3) 0.007(2) -0.0087(19) 0.000(2)
C5 0.029(2) 0.026(2) 0.028(3) -0.002(2) 0.000(2) 0.0006(19)
C6 0.018(2) 0.035(2) 0.019(2) 0.005(2) -0.0028(19) -0.0059(18)
C7 0.027(2) 0.040(3) 0.020(3) -0.005(2) -0.0037(19) -0.002(2)
C8 0.042(3) 0.057(3) 0.034(3) -0.017(3) -0.010(2) 0.001(2)
C9 0.040(3) 0.037(3) 0.032(3) -0.007(2) 0.000(2) -0.001(2)
C10 0.033(2) 0.051(3) 0.033(3) -0.006(2) 0.003(2) -0.005(2)
C11 0.035(3) 0.045(3) 0.037(3) 0.007(3) -0.012(2) 0.007(2)
C12 0.069(4) 0.098(5) 0.106(5) 0.071(4) -0.025(4) 0.008(4)
C13 0.103(4) 0.097(4) 0.062(4) -0.021(3) -0.042(4) 0.065(4)
C14 0.039(3) 0.071(4) 0.073(4) 0.008(3) -0.029(3) 0.009(3)
C15 0.028(2) 0.026(2) 0.032(3) -0.004(2) -0.003(2) 0.0017(19)
C16 0.030(2) 0.030(2) 0.019(2) -0.009(2) -0.0030(18) 0.002(2)
C17 0.028(2) 0.044(3) 0.025(3) -0.009(2) -0.0009(19) -0.002(2)
C18 0.035(3) 0.053(3) 0.021(2) 0.003(2) 0.0030(19) -0.007(2)
C19 0.033(2) 0.079(4) 0.038(3) 0.001(3) 0.009(2) -0.012(3)
C20 0.024(2) 0.074(3) 0.039(3) -0.004(3) 0.001(2) 0.010(2)
C21 0.029(2) 0.045(3) 0.028(3) 0.000(2) -0.005(2) 0.005(2)
C22 0.021(2) 0.029(2) 0.026(3) 0.000(2) -0.005(2) 0.006(2)
C23 0.021(2) 0.036(3) 0.029(3) -0.006(2) -0.0052(19) 0.005(2)
C24 0.029(2) 0.049(3) 0.027(3) -0.010(2) -0.006(2) -0.001(2)
C25 0.022(2) 0.032(2) 0.036(3) -0.006(2) -0.003(2) -0.006(2)
C26 0.024(2) 0.027(2) 0.035(3) 0.000(2) 0.001(2) 0.0001(19)
C27 0.023(2) 0.026(2) 0.021(3) 0.002(2) -0.0092(19) 0.0042(19)
C28 0.024(2) 0.052(3) 0.019(3) 0.004(2) -0.0069(19) 0.003(2)
C29 0.050(3) 0.049(3) 0.027(3) 0.011(3) -0.005(2) 0.000(3)
C30 0.045(3) 0.078(4) 0.026(3) 0.002(3) -0.001(2) 0.010(3)
C31 0.059(3) 0.076(4) 0.031(3) 0.008(3) -0.013(2) -0.007(3)
C32 0.0636(19) 0.0661(19) 0.103(3) -0.014(2) -0.0062(17) -0.0269(16)
C33 0.0636(19) 0.0661(19) 0.103(3) -0.014(2) -0.0062(17) -0.0269(16)
C34 0.0636(19) 0.0661(19) 0.103(3) -0.014(2) -0.0062(17) -0.0269(16)
C35 0.0636(19) 0.0661(19) 0.103(3) -0.014(2) -0.0062(17) -0.0269(16)
C36 0.023(2) 0.031(3) 0.030(3) 0.009(2) 0.0012(19) 0.003(2)
C37 0.021(2) 0.040(3) 0.014(2) 0.004(2) 0.0010(19) -0.0039(18)
C38 0.023(2) 0.041(3) 0.024(3) 0.001(2) -0.0004(19) 0.002(2)
C39 0.041(3) 0.048(3) 0.032(3) -0.013(2) 0.002(2) 0.006(2)
C40 0.033(3) 0.063(3) 0.047(4) -0.012(3) 0.009(2) 0.005(2)
C41 0.024(2) 0.061(3) 0.050(3) -0.002(3) 0.0065(19) -0.006(2)
C42 0.026(2) 0.042(2) 0.036(3) -0.004(3) -0.001(2) 0.000(2)
C43 0.065(3) 0.049(3) 0.037(3) -0.013(3) 0.012(3) -0.013(3)
C44 0.107(5) 0.102(5) 0.077(5) 0.054(4) 0.001(4) -0.039(4)
C45 0.108(5) 0.047(4) 0.116(6) -0.032(4) -0.014(4) -0.013(4)
C46 0.065(3) 0.064(4) 0.037(3) 0.006(3) 0.002(3) 0.028(3)
C47 0.122(5) 0.065(4) 0.071(5) -0.006(4) -0.008(4) 0.050(4)
C48 0.128(5) 0.058(4) 0.044(4) 0.018(3) -0.021(4) -0.006(4)
C49 0.043(3) 0.059(3) 0.068(4) 0.014(3) 0.005(3) 0.001(3)
C50 0.095(4) 0.068(4) 0.053(4) 0.016(3) -0.010(4) -0.008(4)
C51 0.109(5) 0.077(4) 0.053(4) 0.013(4) 0.038(4) 0.023(4)
C52 0.047(3) 0.078(4) 0.085(5) 0.029(4) 0.021(3) -0.006(3)
C53 0.091(5) 0.044(3) 0.172(8) 0.019(4) 0.035(5) -0.003(4)
C54 0.077(5) 0.044(4) 0.189(8) -0.027(4) 0.013(4) -0.008(3)
C55 0.076(5) 0.050(4) 0.188(8) 0.006(5) 0.033(5) 0.016(4)
C56 0.061(4) 0.056(4) 0.192(8) -0.024(5) 0.032(4) 0.004(3)

loop_
_atom_type_symbol
_atom_type_description
_atom_type_scat_dispersion_real
_atom_type_scat_dispersion_imag
_atom_type_scat_source
C C 0.0033 0.0016 'International Tables Vol C Tables 4.2.6.8 and 6.1.1.4'
H H 0.0000 0.0000 'International Tables Vol C Tables 4.2.6.8 and 6.1.1.4'
N N 0.0061 0.0033 'International Tables Vol C Tables 4.2.6.8 and 6.1.1.4'
O O 0.0106 0.0060 'International Tables Vol C Tables 4.2.6.8 and 6.1.1.4'
Si Si 0.0817 0.0704 'International Tables Vol C Tables 4.2.6.8 and 6.1.1.4'
Y Y -2.7962 3.5667 'International Tables Vol C Tables 4.2.6.8 and 6.1.1.4'
Cl Cl 0.1484 0.1585 'International Tables Vol C Tables 4.2.6.8 and 6.1.1.4'
Li Li -0.0003 0.0001 'International Tables Vol C Tables 4.2.6.8 and 6.1.1.4'

loop_
_geom_angle_atom_site_label_1
_geom_angle_atom_site_label_2
_geom_angle_atom_site_label_3
_geom_angle
O1 Y1 N3 110.88(10)
O1 Y1 O2 136.06(9)
N3 Y1 O2 112.96(10)
O1 Y1 N1 78.72(9)
N3 Y1 N1 116.67(12)
O2 Y1 N1 79.51(9)
O1 Y1 N2 79.26(9)
N3 Y1 N2 123.58(12)
O2 Y1 N2 79.21(9)
N1 Y1 N2 119.73(11)
C1 O1 Li1 110.4(3)
C1 O1 Y1 138.3(2)
Li1 O1 Y1 96.0(2)
C22 O2 Li2 113.7(3)
C22 O2 Y1 137.8(2)
Li2 O2 Y1 95.4(2)
C52 O3 C49 106.1(3)
C52 O3 Li1 124.0(3)
C49 O3 Li1 129.8(3)
C56 O4 C53 108.7(4)
C56 O4 Li2 122.4(4)
C53 O4 Li2 128.8(4)
C16 N1 C15 114.3(3)
C16 N1 Li2 106.5(3)
C15 N1 Li2 107.9(3)
C16 N1 Y1 129.2(2)
C15 N1 Y1 107.8(2)
Li2 N1 Y1 85.4(2)
C37 N2 C36 114.9(3)
C37 N2 Li1 107.4(3)
C36 N2 Li1 105.5(3)
C37 N2 Y1 130.5(2)
C36 N2 Y1 106.2(2)
Li1 N2 Y1 86.0(2)
Si2 N3 Si1 121.31(18)
Si2 N3 Y1 116.71(19)
Si1 N3 Y1 121.98(19)
N3 Si1 C43 112.46(18)
N3 Si1 C44 113.7(2)
C43 Si1 C44 105.6(3)
N3 Si1 C45 112.8(2)
C43 Si1 C45 106.2(2)
C44 Si1 C45 105.3(3)
N3 Si2 C46 111.48(18)
N3 Si2 C48 113.0(2)
C46 Si2 C48 105.9(2)
N3 Si2 C47 114.5(2)
C46 Si2 C47 105.3(3)
C48 Si2 C47 105.9(3)
O1 Li1 O3 127.3(4)
O1 Li1 N2 98.6(3)
O3 Li1 N2 116.9(4)
O2 Li2 O4 126.7(4)
O2 Li2 N1 99.0(3)
O4 Li2 N1 115.0(4)
O1 C1 C6 118.2(3)
O1 C1 C2 122.1(3)
C6 C1 C2 119.6(3)
C3 C2 C1 116.9(4)
C3 C2 C7 120.1(3)
C1 C2 C7 123.0(3)
C2 C3 C4 124.7(4)
C2 C3 H3 117.7
C4 C3 H3 117.7
C5 C4 C3 116.5(4)
C5 C4 C11 122.0(4)
C3 C4 C11 121.5(4)
C4 C5 C6 121.9(4)
C4 C5 H5 119.1
C6 C5 H5 119.1
C1 C6 C5 119.8(4)
C1 C6 C15 120.1(3)
C5 C6 C15 119.8(4)
C9 C7 C2 111.3(3)
C9 C7 C8 107.4(3)
C2 C7 C8 112.0(3)
C9 C7 C10 109.2(3)
C2 C7 C10 110.6(3)
C8 C7 C10 106.1(3)
C7 C8 H8A 109.5
C7 C8 H8B 109.5
H8A C8 H8B 109.5
C7 C8 H8C 109.5
H8A C8 H8C 109.5
H8B C8 H8C 109.5
C7 C9 H9A 109.5
C7 C9 H9B 109.5
H9A C9 H9B 109.5
C7 C9 H9C 109.5
H9A C9 H9C 109.5
H9B C9 H9C 109.5
C7 C10 H10A 109.5
C7 C10 H10B 109.5
H10A C10 H10B 109.5
C7 C10 H10C 109.5
H10A C10 H10C 109.5
H10B C10 H10C 109.5
C13 C11 C12 110.1(5)
C13 C11 C14 108.3(4)
C12 C11 C14 107.9(4)
C13 C11 C4 112.0(4)
C12 C11 C4 107.8(4)
C14 C11 C4 110.6(4)
C11 C12 H12A 109.5
C11 C12 H12B 109.5
H12A C12 H12B 109.5
C11 C12 H12C 109.5
H12A C12 H12C 109.5
H12B C12 H12C 109.5
C11 C13 H13A 109.5
C11 C13 H13B 109.5
H13A C13 H13B 109.5
C11 C13 H13C 109.5
H13A C13 H13C 109.5
H13B C13 H13C 109.5
C11 C14 H14A 109.5
C11 C14 H14B 109.5
H14A C14 H14B 109.5
C11 C14 H14C 109.5
H14A C14 H14C 109.5
H14B C14 H14C 109.5
N1 C15 C6 118.6(3)
N1 C15 H15A 107.7
C6 C15 H15A 107.7
N1 C15 H15B 107.7
C6 C15 H15B 107.7
H15A C15 H15B 107.1
N1 C16 C17 120.4(3)
N1 C16 C21 126.3(4)
C17 C16 C21 113.3(4)
C18 C17 C16 124.9(4)
C18 C17 Cl1 117.6(3)
C16 C17 Cl1 117.4(3)
C19 C18 C17 118.8(4)
C19 C18 H18 120.6
C17 C18 H18 120.6
C20 C19 C18 119.5(4)
C20 C19 H19 120.3
C18 C19 H19 120.3
C19 C20 C21 121.1(4)
C19 C20 H20 119.5
C21 C20 H20 119.5
C20 C21 C16 122.4(4)
C20 C21 H21 118.8
C16 C21 H21 118.8
O2 C22 C27 118.0(4)
O2 C22 C23 122.6(4)
C27 C22 C23 119.4(4)
C24 C23 C22 116.5(4)
C24 C23 C28 119.2(4)
C22 C23 C28 124.2(4)
C25 C24 C23 125.4(4)
C25 C24 H24 117.3
C23 C24 H24 117.3
C24 C25 C26 115.9(4)
C24 C25 C32 121.2(4)
C26 C25 C32 122.8(5)
C27 C26 C25 122.0(4)
C27 C26 H26 119.0
C25 C26 H26 119.0
C26 C27 C22 120.3(4)
C26 C27 C36 119.5(4)
C22 C27 C36 119.9(3)
C29 C28 C23 110.8(4)
C29 C28 C30 109.1(4)
C23 C28 C30 111.6(3)
C29 C28 C31 106.5(4)
C23 C28 C31 112.4(4)
C30 C28 C31 106.1(4)
C28 C29 H29A 109.5
C28 C29 H29B 109.5
H29A C29 H29B 109.5
C28 C29 H29C 109.5
H29A C29 H29C 109.5
H29B C29 H29C 109.5
C28 C30 H30A 109.5
C28 C30 H30B 109.5
H30A C30 H30B 109.5
C28 C30 H30C 109.5
H30A C30 H30C 109.5
H30B C30 H30C 109.5
C28 C31 H31A 109.5
C28 C31 H31B 109.5
H31A C31 H31B 109.5
C28 C31 H31C 109.5
H31A C31 H31C 109.5
H31B C31 H31C 109.5
C33 C32 C35 108.0(5)
C33 C32 C25 110.0(4)
C35 C32 C25 113.5(5)
C33 C32 C34 107.8(5)
C35 C32 C34 105.9(4)
C25 C32 C34 111.4(5)
C32 C33 H33A 109.5
C32 C33 H33B 109.5
H33A C33 H33B 109.5
C32 C33 H33C 109.5
H33A C33 H33C 109.5
H33B C33 H33C 109.5
C32 C34 H34A 109.5
C32 C34 H34B 109.5
H34A C34 H34B 109.5
C32 C34 H34C 109.5
H34A C34 H34C 109.5
H34B C34 H34C 109.5
C32 C35 H35A 109.5
C32 C35 H35B 109.5
H35A C35 H35B 109.5
C32 C35 H35C 109.5
H35A C35 H35C 109.5
H35B C35 H35C 109.5
N2 C36 C27 119.0(3)
N2 C36 H36A 107.6
C27 C36 H36A 107.6
N2 C36 H36B 107.6
C27 C36 H36B 107.6
H36A C36 H36B 107.0
N2 C37 C38 120.6(3)
N2 C37 C42 126.5(4)
C38 C37 C42 112.8(3)
C39 C38 C37 125.1(4)
C39 C38 Cl2 118.0(3)
C37 C38 Cl2 116.9(3)
C38 C39 C40 119.7(4)
C38 C39 H39 120.2
C40 C39 H39 120.2
C41 C40 C39 117.9(4)
C41 C40 H40 121.0
C39 C40 H40 121.0
C40 C41 C42 121.5(4)
C40 C41 H41 119.2
C42 C41 H41 119.2
C41 C42 C37 122.9(4)
C41 C42 H42 118.6
C37 C42 H42 118.6
Si1 C43 H43A 109.5
Si1 C43 H43B 109.5
H43A C43 H43B 109.5
Si1 C43 H43C 109.5
H43A C43 H43C 109.5
H43B C43 H43C 109.5
Si1 C44 H44A 109.5
Si1 C44 H44B 109.5
H44A C44 H44B 109.5
Si1 C44 H44C 109.5
H44A C44 H44C 109.5
H44B C44 H44C 109.5
Si1 C45 H45A 109.5
Si1 C45 H45B 109.5
H45A C45 H45B 109.5
Si1 C45 H45C 109.5
H45A C45 H45C 109.5
H45B C45 H45C 109.5
Si2 C46 H46A 109.5
Si2 C46 H46B 109.5
H46A C46 H46B 109.5
Si2 C46 H46C 109.5
H46A C46 H46C 109.5
H46B C46 H46C 109.5
Si2 C47 H47A 109.5
Si2 C47 H47B 109.5
H47A C47 H47B 109.5
Si2 C47 H47C 109.5
H47A C47 H47C 109.5
H47B C47 H47C 109.5
Si2 C48 H48A 109.5
Si2 C48 H48B 109.5
H48A C48 H48B 109.5
Si2 C48 H48C 109.5
H48A C48 H48C 109.5
H48B C48 H48C 109.5
O3 C49 C50 106.0(4)
O3 C49 H49A 110.5
C50 C49 H49A 110.5
O3 C49 H49B 110.5
C50 C49 H49B 110.5
H49A C49 H49B 108.7
C49 C50 C51 104.3(4)
C49 C50 H50A 110.9
C51 C50 H50A 110.9
C49 C50 H50B 110.9
C51 C50 H50B 110.9
H50A C50 H50B 108.9
C52 C51 C50 106.1(4)
C52 C51 H51A 110.5
C50 C51 H51A 110.5
C52 C51 H51B 110.5
C50 C51 H51B 110.5
H51A C51 H51B 108.7
O3 C52 C51 107.7(4)
O3 C52 H52A 110.2
C51 C52 H52A 110.2
O3 C52 H52B 110.2
C51 C52 H52B 110.2
H52A C52 H52B 108.5
O4 C53 C54 108.4(5)
O4 C53 H53A 110.0
C54 C53 H53A 110.0
O4 C53 H53B 110.0
C54 C53 H53B 110.0
H53A C53 H53B 108.4
C53 C54 C55 106.0(5)
C53 C54 H54A 110.5
C55 C54 H54A 110.5
C53 C54 H54B 110.5
C55 C54 H54B 110.5
H54A C54 H54B 108.7
C56 C55 C54 105.3(5)
C56 C55 H55A 110.7
C54 C55 H55A 110.7
C56 C55 H55B 110.7
C54 C55 H55B 110.7
H55A C55 H55B 108.8
O4 C56 C55 108.7(5)
O4 C56 H56A 110.0
C55 C56 H56A 110.0
O4 C56 H56B 110.0
C55 C56 H56B 110.0
H56A C56 H56B 108.3

loop_
_geom_bond_atom_site_label_1
_geom_bond_atom_site_label_2
_geom_bond_distance
Y1 O1 2.223(2)
Y1 N3 2.245(3)
Y1 O2 2.246(2)
Y1 N1 2.411(3)
Y1 N2 2.427(3)
O1 C1 1.364(4)
O1 Li1 1.878(7)
O2 C22 1.359(4)
O2 Li2 1.855(7)
O3 C52 1.432(5)
O3 C49 1.442(5)
O3 Li1 1.894(8)
O4 C56 1.404(6)
O4 C53 1.406(6)
O4 Li2 1.880(8)
N1 C16 1.400(5)
N1 C15 1.477(5)
N1 Li2 2.063(7)
N2 C37 1.384(4)
N2 C36 1.484(5)
N2 Li1 2.037(7)
N3 Si2 1.723(4)
N3 Si1 1.717(4)
Si1 C43 1.866(5)
Si1 C44 1.875(5)
Si1 C45 1.882(5)
Si2 C46 1.881(5)
Si2 C48 1.886(5)
Si2 C47 1.890(5)
Cl1 C17 1.762(4)
Cl2 C38 1.754(4)
C1 C6 1.402(5)
C1 C2 1.423(5)
C2 C3 1.392(5)
C2 C7 1.537(5)
C3 C4 1.394(5)
C3 H3 0.9300
C4 C5 1.390(5)
C4 C11 1.543(5)
C5 C6 1.401(5)
C5 H5 0.9300
C6 C15 1.526(5)
C7 C9 1.522(5)
C7 C8 1.543(5)
C7 C10 1.551(5)
C8 H8A 0.9600
C8 H8B 0.9600
C8 H8C 0.9600
C9 H9A 0.9600
C9 H9B 0.9600
C9 H9C 0.9600
C10 H10A 0.9600
C10 H10B 0.9600
C10 H10C 0.9600
C11 C13 1.496(6)
C11 C12 1.518(7)
C11 C14 1.512(6)
C12 H12A 0.9600
C12 H12B 0.9600
C12 H12C 0.9600
C13 H13A 0.9600
C13 H13B 0.9600
C13 H13C 0.9600
C14 H14A 0.9600
C14 H14B 0.9600
C14 H14C 0.9600
C15 H15A 0.9700
C15 H15B 0.9700
C16 C17 1.407(5)
C16 C21 1.408(5)
C17 C18 1.372(5)
C18 C19 1.372(5)
C18 H18 0.9300
C19 C20 1.368(6)
C19 H19 0.9300
C20 C21 1.379(5)
C20 H20 0.9300
C21 H21 0.9300
C22 C27 1.405(5)
C22 C23 1.417(5)
C23 C24 1.404(6)
C23 C28 1.537(6)
C24 C25 1.380(6)
C24 H24 0.9300
C25 C26 1.395(5)
C25 C32 1.508(6)
C26 C27 1.393(5)
C26 H26 0.9300
C27 C36 1.521(5)
C28 C29 1.532(6)
C28 C30 1.540(6)
C28 C31 1.549(6)
C29 H29A 0.9600
C29 H29B 0.9600
C29 H29C 0.9600
C30 H30A 0.9600
C30 H30B 0.9600
C30 H30C 0.9600
C31 H31A 0.9600
C31 H31B 0.9600
C31 H31C 0.9600
C32 C33 1.502(7)
C32 C35 1.522(7)
C32 C34 1.540(7)
C33 H33A 0.9600
C33 H33B 0.9600
C33 H33C 0.9600
C34 H34A 0.9600
C34 H34B 0.9600
C34 H34C 0.9600
C35 H35A 0.9600
C35 H35B 0.9600
C35 H35C 0.9600
C36 H36A 0.9700
C36 H36B 0.9700
C37 C38 1.402(5)
C37 C42 1.407(5)
C38 C39 1.365(5)
C39 C40 1.388(6)
C39 H39 0.9300
C40 C41 1.364(6)
C40 H40 0.9300
C41 C42 1.383(5)
C41 H41 0.9300
C42 H42 0.9300
C43 H43A 0.9600
C43 H43B 0.9600
C43 H43C 0.9600
C44 H44A 0.9600
C44 H44B 0.9600
C44 H44C 0.9600
C45 H45A 0.9600
C45 H45B 0.9600
C45 H45C 0.9600
C46 H46A 0.9600
C46 H46B 0.9600
C46 H46C 0.9600
C47 H47A 0.9600
C47 H47B 0.9600
C47 H47C 0.9600
C48 H48A 0.9600
C48 H48B 0.9600
C48 H48C 0.9600
C49 C50 1.479(6)
C49 H49A 0.9700
C49 H49B 0.9700
C50 C51 1.495(8)
C50 H50A 0.9700
C50 H50B 0.9700
C51 C52 1.479(7)
C51 H51A 0.9700
C51 H51B 0.9700
C52 H52A 0.9700
C52 H52B 0.9700
C53 C54 1.434(7)
C53 H53A 0.9700
C53 H53B 0.9700
C54 C55 1.472(8)
C54 H54A 0.9700
C54 H54B 0.9700
C55 C56 1.434(7)
C55 H55A 0.9700
C55 H55B 0.9700
C56 H56A 0.9700
C56 H56B 0.9700

loop_
_geom_torsion_atom_site_label_1
_geom_torsion_atom_site_label_2
_geom_torsion_atom_site_label_3
_geom_torsion_atom_site_label_4
_geom_torsion
N3 Y1 O1 C1 -110.5(3)
O2 Y1 O1 C1 65.6(4)
N1 Y1 O1 C1 4.0(3)
N2 Y1 O1 C1 127.5(3)
N3 Y1 O1 Li1 119.4(3)
O2 Y1 O1 Li1 -64.5(3)
N1 Y1 O1 Li1 -126.2(3)
N2 Y1 O1 Li1 -2.6(3)
O1 Y1 O2 C22 66.9(4)
N3 Y1 O2 C22 -117.0(3)
N1 Y1 O2 C22 128.3(3)
N2 Y1 O2 C22 5.0(3)
O1 Y1 O2 Li2 -67.8(3)
N3 Y1 O2 Li2 108.3(3)
N1 Y1 O2 Li2 -6.4(3)
N2 Y1 O2 Li2 -129.7(3)
O1 Y1 N1 C16 -105.1(3)
N3 Y1 N1 C16 2.8(3)
O2 Y1 N1 C16 113.3(3)
N2 Y1 N1 C16 -175.6(3)
O1 Y1 N1 C15 40.0(2)
N3 Y1 N1 C15 147.9(2)
O2 Y1 N1 C15 -101.6(2)
N2 Y1 N1 C15 -30.6(3)
O1 Y1 N1 Li2 147.3(2)
N3 Y1 N1 Li2 -104.8(2)
O2 Y1 N1 Li2 5.8(2)
N2 Y1 N1 Li2 76.8(2)
O1 Y1 N2 C37 111.9(3)
N3 Y1 N2 C37 3.9(4)
O2 Y1 N2 C37 -106.6(3)
N1 Y1 N2 C37 -177.8(3)
O1 Y1 N2 C36 -102.5(2)
N3 Y1 N2 C36 149.4(2)
O2 Y1 N2 C36 38.9(2)
N1 Y1 N2 C36 -32.3(2)
O1 Y1 N2 Li1 2.4(2)
N3 Y1 N2 Li1 -105.6(3)
O2 Y1 N2 Li1 143.9(2)
N1 Y1 N2 Li1 72.7(3)
O1 Y1 N3 Si2 -133.89(16)
O2 Y1 N3 Si2 49.0(2)
N1 Y1 N3 Si2 138.55(16)
N2 Y1 N3 Si2 -43.1(2)
O1 Y1 N3 Si1 46.6(2)
O2 Y1 N3 Si1 -130.49(17)
N1 Y1 N3 Si1 -41.0(2)
N2 Y1 N3 Si1 137.37(18)
Si2 N3 Si1 C43 -175.7(2)
Y1 N3 Si1 C43 3.8(3)
Si2 N3 Si1 C44 -55.6(3)
Y1 N3 Si1 C44 123.9(3)
Si2 N3 Si1 C45 64.2(3)
Y1 N3 Si1 C45 -116.2(3)
Si1 N3 Si2 C46 -174.5(2)
Y1 N3 Si2 C46 6.0(3)
Si1 N3 Si2 C48 66.4(3)
Y1 N3 Si2 C48 -113.1(2)
Si1 N3 Si2 C47 -55.0(3)
Y1 N3 Si2 C47 125.4(3)
C1 O1 Li1 O3 -10.5(6)
Y1 O1 Li1 O3 136.7(4)
C1 O1 Li1 N2 -144.0(3)
Y1 O1 Li1 N2 3.1(3)
C52 O3 Li1 O1 -179.7(5)
C49 O3 Li1 O1 5.2(8)
C52 O3 Li1 N2 -53.1(6)
C49 O3 Li1 N2 131.8(4)
C37 N2 Li1 O1 -134.1(3)
C36 N2 Li1 O1 102.9(4)
Y1 N2 Li1 O1 -2.9(3)
C37 N2 Li1 O3 86.1(4)
C36 N2 Li1 O3 -36.9(4)
Y1 N2 Li1 O3 -142.6(4)
C22 O2 Li2 O4 -10.5(6)
Y1 O2 Li2 O4 138.0(5)
C22 O2 Li2 N1 -141.1(3)
Y1 O2 Li2 N1 7.5(3)
C56 O4 Li2 O2 176.8(5)
C53 O4 Li2 O2 -6.5(8)
C56 O4 Li2 N1 -59.0(6)
C53 O4 Li2 N1 117.7(5)
C16 N1 Li2 O2 -136.5(3)
C15 N1 Li2 O2 100.3(4)
Y1 N1 Li2 O2 -6.9(3)
C16 N1 Li2 O4 85.7(4)
C15 N1 Li2 O4 -37.5(5)
Y1 N1 Li2 O4 -144.8(4)
Li1 O1 C1 C6 97.6(4)
Y1 O1 C1 C6 -28.2(5)
Li1 O1 C1 C2 -79.2(4)
Y1 O1 C1 C2 155.0(3)
O1 C1 C2 C3 168.2(3)
C6 C1 C2 C3 -8.6(5)
O1 C1 C2 C7 -9.8(5)
C6 C1 C2 C7 173.4(3)
C1 C2 C3 C4 3.2(6)
C7 C2 C3 C4 -178.7(3)
C2 C3 C4 C5 2.5(6)
C2 C3 C4 C11 -175.4(4)
C3 C4 C5 C6 -3.0(6)
C11 C4 C5 C6 174.9(4)
O1 C1 C6 C5 -168.6(3)
C2 C1 C6 C5 8.3(5)
O1 C1 C6 C15 5.7(5)
C2 C1 C6 C15 -177.4(3)
C4 C5 C6 C1 -2.3(6)
C4 C5 C6 C15 -176.6(4)
C3 C2 C7 C9 135.0(4)
C1 C2 C7 C9 -47.1(5)
C3 C2 C7 C8 14.7(5)
C1 C2 C7 C8 -167.4(4)
C3 C2 C7 C10 -103.4(4)
C1 C2 C7 C10 74.5(4)
C5 C4 C11 C13 21.0(6)
C3 C4 C11 C13 -161.2(4)
C5 C4 C11 C12 -100.3(5)
C3 C4 C11 C12 77.5(5)
C5 C4 C11 C14 141.9(4)
C3 C4 C11 C14 -40.2(6)
C16 N1 C15 C6 76.5(4)
Li2 N1 C15 C6 -165.2(3)
Y1 N1 C15 C6 -74.3(3)
C1 C6 C15 N1 51.4(5)
C5 C6 C15 N1 -134.3(4)
C15 N1 C16 C17 167.5(4)
Li2 N1 C16 C17 48.5(5)
Y1 N1 C16 C17 -49.2(5)
C15 N1 C16 C21 -13.6(5)
Li2 N1 C16 C21 -132.6(4)
Y1 N1 C16 C21 129.7(4)
N1 C16 C17 C18 176.6(4)
C21 C16 C17 C18 -2.4(6)
N1 C16 C17 Cl1 -2.4(5)
C21 C16 C17 Cl1 178.6(3)
C16 C17 C18 C19 1.1(7)
Cl1 C17 C18 C19 -179.9(4)
C17 C18 C19 C20 1.5(7)
C18 C19 C20 C21 -2.6(8)
C19 C20 C21 C16 1.2(7)
N1 C16 C21 C20 -177.8(4)
C17 C16 C21 C20 1.2(6)
Li2 O2 C22 C27 101.2(4)
Y1 O2 C22 C27 -28.3(5)
Li2 O2 C22 C23 -75.9(5)
Y1 O2 C22 C23 154.7(3)
O2 C22 C23 C24 170.3(3)
C27 C22 C23 C24 -6.7(5)
O2 C22 C23 C28 -7.9(6)
C27 C22 C23 C28 175.1(4)
C22 C23 C24 C25 3.0(6)
C28 C23 C24 C25 -178.7(4)
C23 C24 C25 C26 0.9(6)
C23 C24 C25 C32 -176.2(4)
C24 C25 C26 C27 -1.0(6)
C32 C25 C26 C27 176.0(4)
C25 C26 C27 C22 -2.8(6)
C25 C26 C27 C36 -177.1(4)
O2 C22 C27 C26 -170.4(3)
C23 C22 C27 C26 6.8(5)
O2 C22 C27 C36 3.9(5)
C23 C22 C27 C36 -179.0(4)
C24 C23 C28 C29 134.9(4)
C22 C23 C28 C29 -46.9(5)
C24 C23 C28 C30 -103.3(4)
C22 C23 C28 C30 75.0(5)
C24 C23 C28 C31 15.8(5)
C22 C23 C28 C31 -165.9(4)
C24 C25 C32 C33 79.2(6)
C26 C25 C32 C33 -97.7(6)
C24 C25 C32 C35 -159.8(5)
C26 C25 C32 C35 23.3(7)
C24 C25 C32 C34 -40.3(6)
C26 C25 C32 C34 142.8(5)
C37 N2 C36 C27 76.0(5)
Li1 N2 C36 C27 -166.0(3)
Y1 N2 C36 C27 -75.7(3)
C26 C27 C36 N2 -130.5(4)
C22 C27 C36 N2 55.1(5)
C36 N2 C37 C38 170.8(3)
Li1 N2 C37 C38 53.8(5)
Y1 N2 C37 C38 -46.0(5)
C36 N2 C37 C42 -8.4(6)
Li1 N2 C37 C42 -125.4(4)
Y1 N2 C37 C42 134.8(3)
N2 C37 C38 C39 179.3(4)
C42 C37 C38 C39 -1.4(6)
N2 C37 C38 Cl2 0.2(5)
C42 C37 C38 Cl2 179.5(3)
C37 C38 C39 C40 0.1(7)
Cl2 C38 C39 C40 179.2(4)
C38 C39 C40 C41 1.8(7)
C39 C40 C41 C42 -2.2(7)
C40 C41 C42 C37 0.8(7)
N2 C37 C42 C41 -179.8(4)
C38 C37 C42 C41 1.0(6)
C52 O3 C49 C50 -32.0(5)
Li1 O3 C49 C50 143.8(4)
O3 C49 C50 C51 28.0(5)
C49 C50 C51 C52 -13.7(6)
C49 O3 C52 C51 23.1(6)
Li1 O3 C52 C51 -153.0(4)
C50 C51 C52 O3 -5.4(7)
C56 O4 C53 C54 -3.5(8)
Li2 O4 C53 C54 179.4(5)
O4 C53 C54 C55 12.8(8)
C53 C54 C55 C56 -17.1(9)
C53 O4 C56 C55 -7.7(8)
Li2 O4 C56 C55 169.7(5)
C54 C55 C56 O4 15.3(9)
